data_4300561
_journal_name_full 'Inorganic Chemistry'
_journal_paper_doi 10.1021/ic051538e
_journal_year 2006
_chemical_formula_sum 'C30 H23 N2 O Re S4'
_chemical_formula_weight 741.94
_space_group_IT_number 14
_symmetry_cell_setting monoclinic
_symmetry_space_group_name_Hall '-P 2ybc'
_symmetry_space_group_name_H-M 'P 1 21/c 1'
_cell_angle_alpha 90.00
_cell_angle_beta 104.27(1)
_cell_angle_gamma 90.00
_cell_formula_units_Z 4
_cell_length_a 15.588(6)
_cell_length_b 9.973(4)
_cell_length_c 19.202(7)
_cell_measurement_temperature 298
_cell_volume 2893.0(2)
_diffrn_ambient_temperature 298
_exptl_crystal_density_diffrn 1.703
_exptl_crystal_density_meas 1.69
_cod_original_sg_symbol_H-M 'P 21/c'
_cod_database_code 4300561

loop_
_symmetry_equiv_pos_as_xyz
'x, y, z'
'x, -y+1/2, z+1/2'
'-x, -y, -z'
'-x, y-1/2, -z-1/2'

loop_
_atom_site_label
_atom_site_type_symbol
_atom_site_fract_x
_atom_site_fract_y
_atom_site_fract_z
_atom_site_U_iso_or_equiv
_atom_site_adp_type
_atom_site_occupancy
_atom_site_symmetry_multiplicity
_atom_site_calc_flag
_atom_site_refinement_flags
_atom_site_disorder_assembly
_atom_site_disorder_group
Re Re 0.265754(17) 0.04689(3) 0.145901(14) 0.04657(11) Uani 1 1 d . . .
O1 O 0.3488(3) 0.1353(5) 0.1988(3) 0.0628(12) Uani 1 1 d . . .
N1 N 0.1538(4) -0.1089(6) 0.0990(3) 0.0534(13) Uani 1 1 d . . .
N2 N 0.2642(4) -0.1027(6) 0.2266(3) 0.0489(12) Uani 1 1 d . . .
S2 S 0.22210(12) 0.17517(18) 0.04302(10) 0.0549(4) Uani 1 1 d . . .
S3 S 0.14113(12) 0.16144(18) 0.16948(10) 0.0570(4) Uani 1 1 d . . .
S4 S 0.34102(13) -0.09823(19) 0.08402(11) 0.0606(5) Uani 1 1 d . . .
C1 C 0.0987(5) -0.1086(9) 0.0334(4) 0.0604(18) Uani 1 1 d . . .
C2 C 0.0320(6) -0.1983(9) 0.0100(5) 0.075(2) Uani 1 1 d . . .
C3 C 0.0228(7) -0.3007(11) 0.0579(6) 0.088(3) Uani 1 1 d . . .
C4 C 0.0796(5) -0.3054(9) 0.1234(5) 0.072(2) Uani 1 1 d . . .
H4 H 0.0759 -0.3740 0.1554 0.13(4) Uiso 1 1 calc R . .
C5 C 0.1435(5) -0.2070(7) 0.1424(4) 0.0580(17) Uani 1 1 d . . .
C6 C 0.2075(4) -0.2029(6) 0.2127(4) 0.0492(15) Uani 1 1 d . . .
C7 C 0.3164(4) -0.1131(8) 0.2962(4) 0.0555(17) Uani 1 1 d . . .
C8 C 0.3819(5) -0.0227(10) 0.3314(4) 0.067(2) Uani 1 1 d . . .
C9 C 0.4233(8) -0.0516(13) 0.4013(5) 0.096(3) Uani 1 1 d . . .
C10 C 0.4038(8) -0.1617(13) 0.4381(6) 0.098(3) Uani 1 1 d . . .
C11 C 0.3410(7) -0.2490(11) 0.4042(5) 0.080(2) Uani 1 1 d . . .
C12 C 0.2962(5) -0.2268(8) 0.3343(4) 0.0610(18) Uani 1 1 d . . .
S1 S 0.21166(15) -0.3162(2) 0.28003(12) 0.0702(5) Uani 1 1 d . . .
C13 C 0.2865(5) 0.1525(7) -0.0208(4) 0.0549(16) Uani 1 1 d . . .
C14 C 0.2432(6) 0.1409(8) -0.0928(4) 0.066(2) Uani 1 1 d . . .
C15 C 0.2903(8) 0.1329(10) -0.1448(5) 0.083(3) Uani 1 1 d . . .
C16 C 0.3813(8) 0.1312(10) -0.1244(6) 0.089(3) Uani 1 1 d . . .
C17 C 0.4246(7) 0.1390(10) -0.0542(6) 0.084(3) Uani 1 1 d . . .
C18 C 0.3778(5) 0.1530(9) -0.0019(5) 0.067(2) Uani 1 1 d . . .
C19 C 0.1000(5) 0.0662(7) 0.2325(4) 0.0573(17) Uani 1 1 d . . .
C20 C 0.1442(6) 0.0597(8) 0.3037(5) 0.0631(19) Uani 1 1 d . . .
C21 C 0.1119(7) -0.0187(10) 0.3520(6) 0.080(3) Uani 1 1 d . . .
C22 C 0.0344(8) -0.0901(11) 0.3268(7) 0.088(3) Uani 1 1 d . . .
C23 C -0.0115(7) -0.0811(11) 0.2575(7) 0.090(3) Uani 1 1 d . . .
C24 C 0.0203(6) -0.0042(9) 0.2093(6) 0.071(2) Uani 1 1 d . . .
C25 C 0.3523(5) -0.2606(7) 0.1248(4) 0.0605(18) Uani 1 1 d . . .
C26 C 0.4138(6) -0.2859(9) 0.1897(5) 0.068(2) Uani 1 1 d . . .
C27 C 0.4212(10) -0.4119(14) 0.2167(9) 0.091(4) Uani 1 1 d . . .
C28 C 0.3730(9) -0.5156(11) 0.1828(8) 0.102(4) Uani 1 1 d . . .
H28 H 0.3802 -0.6008 0.2031 0.13(4) Uiso 1 1 calc R . .
C29 C 0.3146(10) -0.4951(11) 0.1197(8) 0.100(3) Uani 1 1 d . . .
C30 C 0.3038(7) -0.3648(10) 0.0906(6) 0.083(3) Uani 1 1 d . . .
H1 H 0.107(4) -0.046(7) 0.006(4) 0.043(19) Uiso 1 1 d . . .
H2 H 0.001(6) -0.187(9) -0.038(5) 0.08(3) Uiso 1 1 d . . .
H3 H -0.007(7) -0.356(11) 0.033(6) 0.11(4) Uiso 1 1 d . . .
H8 H 0.395(5) 0.055(7) 0.307(4) 0.052(19) Uiso 1 1 d . . .
H9 H 0.467(8) 0.012(12) 0.423(6) 0.11(4) Uiso 1 1 d . . .
H10 H 0.428(8) -0.168(13) 0.488(7) 0.15(5) Uiso 1 1 d . . .
H11 H 0.321(6) -0.331(9) 0.426(5) 0.09(3) Uiso 1 1 d . . .
H14 H 0.181(5) 0.150(7) -0.105(4) 0.06(2) Uiso 1 1 d . . .
H15 H 0.261(5) 0.124(8) -0.195(4) 0.07(2) Uiso 1 1 d . . .
H16 H 0.417(7) 0.122(11) -0.160(6) 0.12(4) Uiso 1 1 d . . .
H17 H 0.488(6) 0.133(8) -0.042(4) 0.07(2) Uiso 1 1 d . . .
H18 H 0.406(4) 0.157(7) 0.046(4) 0.051(19) Uiso 1 1 d . . .
H20 H 0.192(4) 0.106(7) 0.320(3) 0.039(17) Uiso 1 1 d . . .
H21 H 0.146(6) -0.013(9) 0.402(5) 0.08(3) Uiso 1 1 d . . .
H22 H 0.023(7) -0.143(11) 0.364(6) 0.11(3) Uiso 1 1 d . . .
H23 H -0.070(8) -0.133(13) 0.236(7) 0.15(5) Uiso 1 1 d . . .
H24 H -0.011(6) -0.005(9) 0.158(5) 0.09(3) Uiso 1 1 d . . .
H26 H 0.448(6) -0.215(9) 0.216(5) 0.08(3) Uiso 1 1 d . . .
H27 H 0.447(4) -0.426(7) 0.241(3) 0.012(18) Uiso 1 1 d . . .
H29 H 0.267(6) -0.548(8) 0.089(4) 0.07(2) Uiso 1 1 d . . .
H30 H 0.264(5) -0.355(8) 0.048(4) 0.07(3) Uiso 1 1 d . . .

loop_
_atom_site_aniso_label
_atom_site_aniso_U_11
_atom_site_aniso_U_22
_atom_site_aniso_U_33
_atom_site_aniso_U_23
_atom_site_aniso_U_13
_atom_site_aniso_U_12
Re 0.04653(16) 0.04145(16) 0.05426(17) -0.00033(11) 0.01722(12) -0.00463(11)
O1 0.068(3) 0.054(3) 0.067(3) 0.006(2) 0.016(2) -0.007(2)
N1 0.050(3) 0.055(3) 0.054(3) -0.006(3) 0.010(3) -0.005(3)
N2 0.046(3) 0.054(3) 0.046(3) -0.001(2) 0.011(2) 0.001(3)
S2 0.0525(9) 0.0534(10) 0.0597(10) 0.0054(8) 0.0159(8) -0.0012(8)
S3 0.0576(10) 0.0510(10) 0.0670(11) -0.0022(8) 0.0240(8) 0.0029(8)
S4 0.0648(11) 0.0531(10) 0.0734(12) 0.0022(9) 0.0350(9) 0.0017(8)
C1 0.058(4) 0.064(5) 0.054(4) 0.000(4) 0.004(3) -0.008(4)
C2 0.069(5) 0.079(6) 0.066(5) -0.006(4) -0.002(4) -0.011(4)
C3 0.077(6) 0.089(7) 0.091(7) -0.013(6) 0.004(5) -0.030(5)
C4 0.069(5) 0.063(5) 0.079(5) 0.001(4) 0.008(4) -0.022(4)
C5 0.054(4) 0.049(4) 0.072(5) -0.002(3) 0.017(3) -0.007(3)
C6 0.047(3) 0.045(4) 0.057(4) 0.002(3) 0.016(3) -0.008(3)
C7 0.045(4) 0.067(4) 0.055(4) -0.003(3) 0.012(3) 0.010(3)
C8 0.060(5) 0.087(6) 0.047(4) 0.007(4) -0.001(3) -0.013(4)
C9 0.087(7) 0.125(9) 0.061(5) 0.004(6) -0.010(5) -0.019(7)
C10 0.098(8) 0.119(9) 0.064(6) 0.018(6) -0.005(5) 0.001(7)
C11 0.091(6) 0.087(6) 0.056(5) 0.013(5) 0.009(4) 0.011(5)
C12 0.061(4) 0.063(4) 0.059(4) 0.009(4) 0.014(3) 0.008(4)
S1 0.0800(13) 0.0597(11) 0.0702(12) 0.0138(9) 0.0172(10) -0.0083(10)
C13 0.059(4) 0.045(4) 0.063(4) 0.004(3) 0.021(3) -0.005(3)
C14 0.073(5) 0.063(5) 0.058(4) 0.005(4) 0.007(4) -0.001(4)
C15 0.121(9) 0.071(6) 0.060(5) -0.009(4) 0.025(5) -0.008(6)
C16 0.114(9) 0.076(6) 0.094(7) -0.009(5) 0.058(7) -0.011(6)
C17 0.071(6) 0.087(6) 0.107(8) -0.001(6) 0.044(6) -0.012(5)
C18 0.059(4) 0.075(5) 0.067(5) 0.004(4) 0.017(4) -0.013(4)
C19 0.056(4) 0.050(4) 0.072(5) -0.005(3) 0.028(4) 0.004(3)
C20 0.057(4) 0.066(5) 0.071(5) -0.010(4) 0.026(4) 0.000(4)
C21 0.087(7) 0.087(6) 0.074(6) 0.005(5) 0.033(5) 0.023(5)
C22 0.093(7) 0.079(6) 0.110(8) 0.022(6) 0.057(7) 0.007(5)
C23 0.076(6) 0.079(6) 0.123(9) 0.006(6) 0.043(6) -0.010(5)
C24 0.061(5) 0.071(5) 0.085(6) -0.003(5) 0.025(4) -0.004(4)
C25 0.062(4) 0.049(4) 0.081(5) -0.005(4) 0.035(4) 0.001(3)
C26 0.065(5) 0.057(5) 0.092(6) 0.004(4) 0.039(5) 0.002(4)
C27 0.089(9) 0.086(8) 0.109(11) 0.028(8) 0.046(8) 0.030(7)
C28 0.133(10) 0.051(6) 0.143(11) 0.003(6) 0.071(9) 0.010(6)
C29 0.120(10) 0.060(6) 0.126(10) -0.023(7) 0.041(8) -0.017(6)
C30 0.099(7) 0.065(6) 0.090(7) -0.012(5) 0.032(6) -0.009(5)

loop_
_geom_bond_atom_site_label_1
_geom_bond_atom_site_label_2
_geom_bond_distance
_geom_bond_site_symmetry_2
_geom_bond_publ_flag
Re O1 1.685(5) . ?
Re N2 2.155(6) . ?
Re S2 2.3108(19) . ?
Re N1 2.344(6) . ?
Re S4 2.3601(19) . ?
Re S3 2.3912(19) . ?
N1 C5 1.321(9) . ?
N1 C1 1.339(9) . ?
N2 C6 1.317(8) . ?
N2 C7 1.386(8) . ?
S2 C13 1.779(7) . ?
S3 C19 1.778(8) . ?
S4 C25 1.789(8) . ?
C1 C2 1.360(11) . ?
C2 C3 1.406(14) . ?
C3 C4 1.350(13) . ?
C4 C5 1.381(10) . ?
C5 C6 1.468(10) . ?
C6 S1 1.706(7) . ?
C7 C8 1.405(11) . ?
C7 C12 1.425(10) . ?
C8 C9 1.370(12) . ?
C9 C10 1.379(16) . ?
C10 C11 1.351(15) . ?
C11 C12 1.370(11) . ?
C12 S1 1.715(8) . ?
C13 C18 1.380(10) . ?
C13 C14 1.385(10) . ?
C14 C15 1.381(13) . ?
C15 C16 1.375(15) . ?
C16 C17 1.352(15) . ?
C17 C18 1.386(12) . ?
C19 C20 1.372(11) . ?
C19 C24 1.401(11) . ?
C20 C21 1.399(13) . ?
C21 C22 1.383(15) . ?
C22 C23 1.350(16) . ?
C23 C24 1.384(14) . ?
C25 C30 1.356(12) . ?
C25 C26 1.395(12) . ?
C26 C27 1.354(15) . ?
C27 C28 1.348(19) . ?
C28 C29 1.340(17) . ?
C29 C30 1.408(15) . ?

loop_
_cod_related_entry_id
_cod_related_entry_database
_cod_related_entry_code
1 ChemSpider 30660693
